data_7702995
loop_
_publ_author_name
'Kowalkowska-Zedler, D'
'Do\/l\;ega, A'
'Nedelko, N.'
'\/Lyszczek, R'
'Aleshkevych, P.'
'Demchenko, I.'
'\/Luczak, J'
'Slawska-Waniewska, A'
'Pladzyk, A.'

_publ_section_title
;
 Structural, magnetic and spectral properties of tetrahedral cobalt(ii)
 silanethiolates: a variety of structures and manifestation of
 field-induced slow magnetic relaxation.
;
_journal_issue 3
_journal_name_full 'Dalton transactions (Cambridge, England : 2003)'
_journal_page_first 697
_journal_page_last 710
_journal_paper_doi 10.1039/c9dt03722e
_journal_volume 49
_journal_year 2020
_chemical_formula_sum 'C60 H124 Co2 N4 O12 S4 Si4'
_chemical_formula_weight 1452.08
_space_group_IT_number 2
_space_group_name_Hall '-P 1'
_space_group_name_H-M_alt 'P -1'
_symmetry_cell_setting triclinic
_symmetry_Int_Tables_number 2
_symmetry_space_group_name_Hall '-P 1'
_symmetry_space_group_name_H-M 'P -1'
_atom_sites_solution_hydrogens mixed
_audit_creation_date 2018-02-18T20:34:43-00:00
_audit_creation_method 'WinGX routine CIF_UPDATE'
_audit_update_record
;
2019-01-29 deposited with the CCDC.	2019-12-09 downloaded from the CCDC.
;
_cell_angle_alpha 104.97(5)
_cell_angle_beta 94.60(4)
_cell_angle_gamma 99.97(6)
_cell_formula_units_Z 1
_cell_length_a 9.182(5)
_cell_length_b 14.081(13)
_cell_length_c 16.395(7)
_cell_measurement_reflns_used 14799
_cell_measurement_temperature 120(2)
_cell_measurement_theta_max 29.48
_cell_measurement_theta_min 2.47
_cell_volume 1999(2)
_computing_cell_refinement
;
        X-Area Recipe 1.33.0.0 (STOE, 2015)
;
_computing_data_collection
;
        X-Area WinXpose 2.0.22.0 (STOE, 2016)
;
_computing_data_reduction 'STOE X-Area'
_computing_publication_material
;
STOE & Cie GmbH, X-Area, software package for collecting single-crystal or
multi-domain crystal data on STOE area-detector diffractometers, for image
processing, for the correction and scaling of reflection intensities and
        for outlier rejection, version 1.77, Darmstadt 2016
;
_computing_structure_refinement 'SHELXL-2014/7 (Sheldrick, 2014)'
_diffrn_ambient_temperature 120(2)
_diffrn_detector 'image plate (34 cm diameter)'
_diffrn_detector_area_resol_mean 6.67
_diffrn_detector_type 'STOE Imaging Plate'
_diffrn_measured_fraction_theta_full 0.984
_diffrn_measured_fraction_theta_max 0.985
_diffrn_measurement_device '2-circle diffractometer'
_diffrn_measurement_device_type 'STOE IPDS 2T'
_diffrn_measurement_method 'rotation method, \w scans'
_diffrn_radiation_monochromator 'parabolic x-ray mirror'
_diffrn_radiation_probe x-ray
_diffrn_radiation_type MoK\a
_diffrn_radiation_wavelength 0.71073
_diffrn_reflns_av_R_equivalents 0.0453
_diffrn_reflns_av_unetI/netI 0.0449
_diffrn_reflns_Laue_measured_fraction_full 0.984
_diffrn_reflns_Laue_measured_fraction_max 0.985
_diffrn_reflns_limit_h_max 11
_diffrn_reflns_limit_h_min -10
_diffrn_reflns_limit_k_max 17
_diffrn_reflns_limit_k_min -17
_diffrn_reflns_limit_l_max 20
_diffrn_reflns_limit_l_min -20
_diffrn_reflns_number 14827
_diffrn_reflns_point_group_measured_fraction_full 0.984
_diffrn_reflns_point_group_measured_fraction_max 0.985
_diffrn_reflns_theta_full 25.242
_diffrn_reflns_theta_max 25.999
_diffrn_reflns_theta_min 2.47
_diffrn_source 'GeniX Mo, 0.05 x 0.05 mm2 microfocus'
_exptl_absorpt_coefficient_mu 0.631
_exptl_absorpt_correction_T_max 0.96
_exptl_absorpt_correction_T_min 0.8617
_exptl_absorpt_correction_type integration
_exptl_absorpt_process_details
;
STOE X-Red32, absorption correction by Gaussian integration, analogous to
P. Coppens, "The Evaluation of Absorption and Extinction in Single-Crystal
        Structure Analysis", published in
        F. R. Ahmed (Editor), "Crystallographic Computing",
        Munksgaard, Copenhagen (1970), 255 - 270
;
_exptl_crystal_colour blue
_exptl_crystal_density_diffrn 1.206
_exptl_crystal_description needle
_exptl_crystal_F_000 782
_exptl_crystal_size_max 0.345
_exptl_crystal_size_mid 0.171
_exptl_crystal_size_min 0.068
_refine_diff_density_max 0.897
_refine_diff_density_min -0.347
_refine_diff_density_rms 0.079
_refine_ls_extinction_method none
_refine_ls_goodness_of_fit_ref 1.043
_refine_ls_hydrogen_treatment mixed
_refine_ls_matrix_type full
_refine_ls_number_parameters 414
_refine_ls_number_reflns 7741
_refine_ls_number_restraints 0
_refine_ls_restrained_S_all 1.043
_refine_ls_R_factor_all 0.0588
_refine_ls_R_factor_gt 0.0422
_refine_ls_shift/su_max 0.001
_refine_ls_shift/su_mean 0
_refine_ls_structure_factor_coef Fsqd
_refine_ls_weighting_details 'w=1/[\s^2^(Fo^2^)+(0.0647P)^2^+0.8147P] where P=(Fo^2^+2Fc^2^)/3'
_refine_ls_weighting_scheme calc
_refine_ls_wR_factor_gt 0.1035
_refine_ls_wR_factor_ref 0.1117
_reflns_Friedel_coverage 0
_reflns_number_gt 6270
_reflns_number_total 7741
_reflns_threshold_expression 'I > 2\s(I)'
_cod_data_source_file c9dt03722e2.cif
_cod_data_source_block aplado_25
_cod_depositor_comments 'Adding full bibliography for 7702994--7702998.cif.'
_cod_database_code 7702995

loop_
_symmetry_equiv_pos_as_xyz
'x, y, z'
'-x, -y, -z'

loop_
_atom_site_label
_atom_site_type_symbol
_atom_site_fract_x
_atom_site_fract_y
_atom_site_fract_z
_atom_site_U_iso_or_equiv
_atom_site_adp_type
_atom_site_occupancy
_atom_site_site_symmetry_order
_atom_site_calc_flag
_atom_site_refinement_flags_posn
_atom_site_refinement_flags_adp
Co1 Co 0.72749(3) 0.48007(2) 0.35802(2) 0.01721(10) Uani 1 1 d . .
S2 S 0.67514(7) 0.31164(4) 0.33902(4) 0.01983(14) Uani 1 1 d . .
S1 S 0.94594(7) 0.54876(4) 0.32005(4) 0.02270(15) Uani 1 1 d . .
Si1 Si 0.93809(7) 0.69201(4) 0.31163(4) 0.01785(15) Uani 1 1 d . .
Si2 Si 0.58604(7) 0.23913(4) 0.21286(4) 0.01612(15) Uani 1 1 d . .
O1 O 1.03690(19) 0.71851(12) 0.23916(11) 0.0231(4) Uani 1 1 d . .
O2 O 0.99971(18) 0.78143(12) 0.39887(11) 0.0209(4) Uani 1 1 d . .
O5 O 0.43038(17) 0.15875(11) 0.20396(11) 0.0192(4) Uani 1 1 d . .
O4 O 0.69577(17) 0.17465(11) 0.15980(11) 0.0210(4) Uani 1 1 d . .
O3 O 0.76281(18) 0.70127(11) 0.29164(11) 0.0221(4) Uani 1 1 d . .
O6 O 0.53903(17) 0.32193(11) 0.16624(10) 0.0182(3) Uani 1 1 d . .
C9 C 0.7010(3) 0.79049(18) 0.29565(18) 0.0264(6) Uani 1 1 d . .
C2 C 1.0920(4) 0.7426(2) 0.1070(2) 0.0448(8) Uani 1 1 d . .
H2A H 1.0265 0.7894 0.112 0.067 Uiso 1 1 calc R U
H2B H 1.0938 0.7107 0.0479 0.067 Uiso 1 1 calc R U
H2C H 1.1908 0.7775 0.133 0.067 Uiso 1 1 calc R U
C1 C 1.0367(3) 0.66402(19) 0.15129(16) 0.0270(6) Uani 1 1 d . .
C18 C 0.2370(3) 0.03299(18) 0.2199(2) 0.0291(6) Uani 1 1 d . .
H18A H 0.2108 0.0821 0.2659 0.044 Uiso 1 1 calc R U
H18B H 0.2124 -0.0321 0.2292 0.044 Uiso 1 1 calc R U
H18C H 0.1826 0.0326 0.1672 0.044 Uiso 1 1 calc R U
C17 C 0.4041(3) 0.05918(16) 0.21556(17) 0.0210(5) Uani 1 1 d . .
C3 C 0.8793(3) 0.6073(2) 0.11073(18) 0.0355(7) Uani 1 1 d . .
H3A H 0.8462 0.5571 0.1388 0.053 Uiso 1 1 calc R U
H3B H 0.8803 0.5757 0.0515 0.053 Uiso 1 1 calc R U
H3C H 0.8127 0.6535 0.1165 0.053 Uiso 1 1 calc R U
C11 C 0.5519(3) 0.7541(2) 0.2379(2) 0.0332(7) Uani 1 1 d . .
H11A H 0.568 0.7203 0.1815 0.05 Uiso 1 1 calc R U
H11B H 0.5075 0.8105 0.236 0.05 Uiso 1 1 calc R U
H11C H 0.4866 0.7086 0.2599 0.05 Uiso 1 1 calc R U
C19 C 0.4459(3) -0.01337(18) 0.13905(19) 0.0307(6) Uani 1 1 d . .
H19A H 0.3919 -0.0094 0.0878 0.046 Uiso 1 1 calc R U
H19B H 0.4212 -0.0805 0.1441 0.046 Uiso 1 1 calc R U
H19C H 0.5511 0.004 0.137 0.046 Uiso 1 1 calc R U
C6 C 1.2151(3) 0.9099(2) 0.4100(2) 0.0403(7) Uani 1 1 d . .
H6A H 1.2254 0.8825 0.3512 0.06 Uiso 1 1 calc R U
H6B H 1.3116 0.9418 0.4415 0.06 Uiso 1 1 calc R U
H6C H 1.1522 0.9584 0.4145 0.06 Uiso 1 1 calc R U
C22 C 0.5150(3) 0.3993(2) 0.05452(18) 0.0348(7) Uani 1 1 d . .
H22A H 0.5038 0.4587 0.0961 0.052 Uiso 1 1 calc R U
H22B H 0.4603 0.3949 0.0008 0.052 Uiso 1 1 calc R U
H22C H 0.6186 0.4022 0.0484 0.052 Uiso 1 1 calc R U
C4 C 1.1422(3) 0.5921(2) 0.14790(19) 0.0373(7) Uani 1 1 d . .
H4A H 1.2395 0.6286 0.1753 0.056 Uiso 1 1 calc R U
H4B H 1.1481 0.5589 0.0896 0.056 Uiso 1 1 calc R U
H4C H 1.1061 0.5431 0.1766 0.056 Uiso 1 1 calc R U
C5 C 1.1459(3) 0.82638(18) 0.44589(16) 0.0235(5) Uani 1 1 d . .
C8 C 1.2450(3) 0.7499(2) 0.4403(2) 0.0376(7) Uani 1 1 d . .
H8A H 1.1998 0.697 0.4628 0.056 Uiso 1 1 calc R U
H8B H 1.3407 0.7818 0.4728 0.056 Uiso 1 1 calc R U
H8C H 1.2573 0.7223 0.3819 0.056 Uiso 1 1 calc R U
C10 C 0.8033(3) 0.8665(2) 0.2628(2) 0.0357(7) Uani 1 1 d . .
H10A H 0.8984 0.8871 0.2978 0.054 Uiso 1 1 calc R U
H10B H 0.759 0.9239 0.2651 0.054 Uiso 1 1 calc R U
H10C H 0.8165 0.836 0.2051 0.054 Uiso 1 1 calc R U
C21 C 0.4555(3) 0.30806(18) 0.08331(16) 0.0213(5) Uani 1 1 d . .
C20 C 0.4927(3) 0.05885(19) 0.29773(18) 0.0298(6) Uani 1 1 d . .
H20A H 0.5974 0.0769 0.2945 0.045 Uiso 1 1 calc R U
H20B H 0.4706 -0.007 0.3059 0.045 Uiso 1 1 calc R U
H20C H 0.4663 0.1064 0.3447 0.045 Uiso 1 1 calc R U
C12 C 0.6776(3) 0.8361(2) 0.38669(19) 0.0321(6) Uani 1 1 d . .
H12A H 0.6161 0.7866 0.4066 0.048 Uiso 1 1 calc R U
H12B H 0.6296 0.892 0.3892 0.048 Uiso 1 1 calc R U
H12C H 0.7723 0.8587 0.422 0.048 Uiso 1 1 calc R U
C23 C 0.4751(3) 0.2138(2) 0.01849(17) 0.0327(6) Uani 1 1 d . .
H23A H 0.579 0.2173 0.0129 0.049 Uiso 1 1 calc R U
H23B H 0.4208 0.2084 -0.0356 0.049 Uiso 1 1 calc R U
H23C H 0.4378 0.1561 0.0372 0.049 Uiso 1 1 calc R U
C24 C 0.2917(3) 0.3023(2) 0.09575(19) 0.0338(6) Uani 1 1 d . .
H24A H 0.2578 0.2459 0.1168 0.051 Uiso 1 1 calc R U
H24B H 0.2336 0.2947 0.0423 0.051 Uiso 1 1 calc R U
H24C H 0.2808 0.3629 0.136 0.051 Uiso 1 1 calc R U
C13 C 0.8527(3) 0.19641(19) 0.15157(17) 0.0244(5) Uani 1 1 d . .
C29 C 0.7673(3) 0.64057(18) 0.51995(16) 0.0238(5) Uani 1 1 d . .
H29 H 0.8115 0.6798 0.4873 0.029 Uiso 1 1 calc R U
N1 N 0.7196(2) 0.54163(14) 0.48438(13) 0.0197(4) Uani 1 1 d . .
C25 C 0.6591(2) 0.48663(17) 0.53369(15) 0.0189(5) Uani 1 1 d . .
H25 H 0.6257 0.418 0.5095 0.023 Uiso 1 1 calc R U
C28 C 0.7530(3) 0.68589(18) 0.60315(17) 0.0278(6) Uani 1 1 d . .
H28 H 0.7852 0.7549 0.6256 0.033 Uiso 1 1 calc R U
C14 C 0.8966(3) 0.3026(2) 0.1439(2) 0.0335(6) Uani 1 1 d . .
H14A H 0.8323 0.3109 0.0983 0.05 Uiso 1 1 calc R U
H14B H 0.998 0.3143 0.1324 0.05 Uiso 1 1 calc R U
H14C H 0.8872 0.3497 0.1963 0.05 Uiso 1 1 calc R U
C7 C 1.1204(3) 0.8677(2) 0.53761(18) 0.0369(7) Uani 1 1 d . .
H7A H 1.0517 0.9123 0.5399 0.055 Uiso 1 1 calc R U
H7B H 1.2135 0.9037 0.5713 0.055 Uiso 1 1 calc R U
H7C H 1.0799 0.8134 0.5597 0.055 Uiso 1 1 calc R U
C27 C 0.6907(3) 0.62876(18) 0.65336(16) 0.0249(5) Uani 1 1 d . .
H27 H 0.6806 0.6586 0.7097 0.03 Uiso 1 1 calc R U
C26 C 0.6438(2) 0.52620(17) 0.61805(16) 0.0201(5) Uani 1 1 d . .
C15 C 0.8722(3) 0.1209(2) 0.07001(19) 0.0332(6) Uani 1 1 d . .
H15A H 0.8405 0.054 0.0746 0.05 Uiso 1 1 calc R U
H15B H 0.9754 0.1312 0.0615 0.05 Uiso 1 1 calc R U
H15C H 0.8131 0.1298 0.0226 0.05 Uiso 1 1 calc R U
C30 C 0.5788(3) 0.45736(18) 0.66815(17) 0.0235(5) Uani 1 1 d . .
H30A H 0.5504 0.3896 0.6307 0.028 Uiso 1 1 calc R U
H30B H 0.6551 0.4574 0.7126 0.028 Uiso 1 1 calc R U
C16 C 0.9424(3) 0.1839(3) 0.2287(2) 0.0419(8) Uani 1 1 d . .
H16A H 0.9307 0.2338 0.2788 0.063 Uiso 1 1 calc R U
H16B H 1.0459 0.1917 0.2209 0.063 Uiso 1 1 calc R U
H16C H 0.9074 0.1182 0.2352 0.063 Uiso 1 1 calc R U
N2 N 0.4473(2) 0.48498(16) 0.70758(14) 0.0197(4) Uani 1 1 d . .
H2D H 0.473(3) 0.534(2) 0.7475(19) 0.019(7) Uiso 1 1 d . .
H2E H 0.400(3) 0.435(2) 0.7218(19) 0.023(7) Uiso 1 1 d . .

loop_
_atom_site_aniso_label
_atom_site_aniso_U_11
_atom_site_aniso_U_22
_atom_site_aniso_U_33
_atom_site_aniso_U_23
_atom_site_aniso_U_13
_atom_site_aniso_U_12
Co1 0.02122(17) 0.01567(16) 0.01498(17) 0.00481(12) 0.00335(13) 0.00307(12)
S2 0.0274(3) 0.0161(3) 0.0152(3) 0.0050(2) -0.0008(2) 0.0028(2)
S1 0.0235(3) 0.0188(3) 0.0292(3) 0.0098(2) 0.0089(3) 0.0060(2)
Si1 0.0214(3) 0.0163(3) 0.0161(3) 0.0060(2) 0.0025(3) 0.0021(2)
Si2 0.0187(3) 0.0147(3) 0.0151(3) 0.0046(2) 0.0013(3) 0.0033(2)
O1 0.0285(9) 0.0223(8) 0.0145(8) 0.0043(7) 0.0027(7) -0.0043(7)
O2 0.0221(8) 0.0226(8) 0.0180(9) 0.0053(7) 0.0021(7) 0.0053(6)
O5 0.0206(8) 0.0158(7) 0.0216(9) 0.0069(6) 0.0017(7) 0.0028(6)
O4 0.0191(8) 0.0200(8) 0.0219(9) 0.0024(7) 0.0021(7) 0.0041(6)
O3 0.0243(8) 0.0171(8) 0.0257(9) 0.0091(7) -0.0003(7) 0.0031(6)
O6 0.0240(8) 0.0179(7) 0.0133(8) 0.0063(6) 0.0003(7) 0.0038(6)
C9 0.0257(12) 0.0190(11) 0.0370(16) 0.0126(11) -0.0018(12) 0.0064(9)
C2 0.065(2) 0.0463(17) 0.0220(15) 0.0142(13) 0.0160(15) -0.0042(15)
C1 0.0345(14) 0.0264(12) 0.0141(12) 0.0015(10) 0.0032(11) -0.0040(10)
C18 0.0234(12) 0.0211(12) 0.0424(17) 0.0103(11) 0.0047(12) 0.0007(10)
C17 0.0220(11) 0.0153(10) 0.0265(13) 0.0080(10) 0.0032(10) 0.0028(9)
C3 0.0381(15) 0.0407(15) 0.0198(14) 0.0018(12) -0.0017(12) -0.0009(12)
C11 0.0295(13) 0.0300(13) 0.0424(17) 0.0169(12) -0.0052(13) 0.0060(11)
C19 0.0362(14) 0.0177(11) 0.0357(16) 0.0032(11) 0.0095(13) 0.0028(10)
C6 0.0391(16) 0.0389(16) 0.0383(18) 0.0161(13) -0.0026(14) -0.0088(13)
C22 0.0450(16) 0.0349(14) 0.0253(14) 0.0172(12) -0.0037(13) 0.0002(12)
C4 0.0367(15) 0.0410(16) 0.0273(15) -0.0012(12) 0.0094(13) 0.0035(12)
C5 0.0233(12) 0.0230(11) 0.0200(13) 0.0016(10) -0.0025(10) 0.0026(9)
C8 0.0296(14) 0.0352(15) 0.0433(18) 0.0015(13) -0.0045(13) 0.0128(12)
C10 0.0369(15) 0.0243(13) 0.0521(19) 0.0228(13) 0.0043(14) 0.0050(11)
C21 0.0241(12) 0.0250(12) 0.0152(12) 0.0080(10) -0.0016(10) 0.0042(9)
C20 0.0351(14) 0.0233(12) 0.0318(15) 0.0135(11) -0.0041(12) 0.0026(10)
C12 0.0316(14) 0.0269(13) 0.0374(16) 0.0057(12) 0.0012(12) 0.0113(11)
C23 0.0449(16) 0.0348(14) 0.0174(13) 0.0063(11) -0.0025(12) 0.0099(12)
C24 0.0263(13) 0.0487(16) 0.0286(15) 0.0145(13) 0.0000(12) 0.0096(12)
C13 0.0178(11) 0.0301(13) 0.0235(13) 0.0034(10) 0.0021(10) 0.0062(10)
C29 0.0268(12) 0.0217(11) 0.0217(13) 0.0070(10) 0.0049(11) -0.0001(10)
N1 0.0197(9) 0.0208(9) 0.0177(10) 0.0047(8) 0.0037(8) 0.0023(8)
C25 0.0207(11) 0.0197(11) 0.0184(12) 0.0070(9) 0.0029(10) 0.0066(9)
C28 0.0318(13) 0.0216(12) 0.0241(14) 0.0005(10) 0.0075(11) -0.0030(10)
C14 0.0276(13) 0.0317(14) 0.0380(17) 0.0050(12) 0.0128(12) 0.0007(11)
C7 0.0332(14) 0.0487(17) 0.0215(14) 0.0003(13) -0.0016(12) 0.0049(13)
C27 0.0262(12) 0.0279(12) 0.0173(12) 0.0014(10) 0.0045(10) 0.0037(10)
C26 0.0175(11) 0.0246(11) 0.0212(12) 0.0097(10) 0.0034(10) 0.0070(9)
C15 0.0317(14) 0.0311(13) 0.0339(16) 0.0002(12) 0.0109(13) 0.0088(11)
C30 0.0288(13) 0.0247(12) 0.0225(13) 0.0111(10) 0.0080(11) 0.0110(10)
C16 0.0306(14) 0.064(2) 0.0351(17) 0.0121(15) 0.0004(13) 0.0242(14)
N2 0.0249(10) 0.0168(10) 0.0178(11) 0.0045(9) 0.0059(9) 0.0039(8)

loop_
_atom_type_symbol
_atom_type_description
_atom_type_scat_dispersion_real
_atom_type_scat_dispersion_imag
_atom_type_scat_source
C C 0.0033 0.0016 'International Tables Vol C Tables 4.2.6.8 and 6.1.1.4'
H H 0 0 'International Tables Vol C Tables 4.2.6.8 and 6.1.1.4'
Co Co 0.3494 0.9721 'International Tables Vol C Tables 4.2.6.8 and 6.1.1.4'
N N 0.0061 0.0033 'International Tables Vol C Tables 4.2.6.8 and 6.1.1.4'
O O 0.0106 0.006 'International Tables Vol C Tables 4.2.6.8 and 6.1.1.4'
S S 0.1246 0.1234 'International Tables Vol C Tables 4.2.6.8 and 6.1.1.4'
Si Si 0.0817 0.0704 'International Tables Vol C Tables 4.2.6.8 and 6.1.1.4'

loop_
_exptl_crystal_face_index_h
_exptl_crystal_face_index_k
_exptl_crystal_face_index_l
_exptl_crystal_face_perp_dist
0 19 -6 0.041
1 -19 6 0.027
-19 11 -2 0.181
-16 20 -5 0.162
0 -1 -32 0.05
0 1 29 0.051
-20 -3 5 0.184
-15 -3 -13 0.155
26 4 -6 0.164
1 -34 11 0.024

loop_
_geom_angle_atom_site_label_1
_geom_angle_atom_site_label_2
_geom_angle_atom_site_label_3
_geom_angle
_geom_angle_site_symmetry_1
_geom_angle_site_symmetry_3
N1 Co1 N2 106.57(9) . 2_666
N1 Co1 S2 105.10(8) . .
N2 Co1 S2 107.16(9) 2_666 .
N1 Co1 S1 110.15(8) . .
N2 Co1 S1 109.09(8) 2_666 .
S2 Co1 S1 118.14(6) . .
Si2 S2 Co1 109.63(7) . .
Si1 S1 Co1 109.60(6) . .
O2 Si1 O1 106.48(11) . .
O2 Si1 O3 103.34(11) . .
O1 Si1 O3 111.73(10) . .
O2 Si1 S1 115.21(9) . .
O1 Si1 S1 110.36(9) . .
O3 Si1 S1 109.55(9) . .
O4 Si2 O5 105.05(10) . .
O4 Si2 O6 111.58(10) . .
O5 Si2 O6 104.19(10) . .
O4 Si2 S2 113.43(8) . .
O5 Si2 S2 112.91(9) . .
O6 Si2 S2 109.28(8) . .
C1 O1 Si1 131.17(15) . .
C5 O2 Si1 134.00(16) . .
C17 O5 Si2 130.47(15) . .
C13 O4 Si2 133.33(15) . .
C9 O3 Si1 129.17(15) . .
C21 O6 Si2 130.60(14) . .
O3 C9 C12 108.9(2) . .
O3 C9 C11 105.6(2) . .
C12 C9 C11 110.6(2) . .
O3 C9 C10 111.2(2) . .
C12 C9 C10 110.9(2) . .
C11 C9 C10 109.6(2) . .
O1 C1 C2 105.6(2) . .
O1 C1 C4 108.9(2) . .
C2 C1 C4 110.5(3) . .
O1 C1 C3 110.8(2) . .
C2 C1 C3 110.3(3) . .
C4 C1 C3 110.6(2) . .
O5 C17 C20 110.42(19) . .
O5 C17 C19 109.0(2) . .
C20 C17 C19 111.1(2) . .
O5 C17 C18 105.28(19) . .
C20 C17 C18 110.5(2) . .
C19 C17 C18 110.3(2) . .
O2 C5 C6 108.3(2) . .
O2 C5 C8 111.5(2) . .
C6 C5 C8 110.1(3) . .
O2 C5 C7 105.7(2) . .
C6 C5 C7 110.9(2) . .
C8 C5 C7 110.1(2) . .
O6 C21 C22 106.34(19) . .
O6 C21 C23 112.0(2) . .
C22 C21 C23 109.7(2) . .
O6 C21 C24 107.3(2) . .
C22 C21 C24 110.9(2) . .
C23 C21 C24 110.4(2) . .
O4 C13 C14 109.8(2) . .
O4 C13 C16 109.1(2) . .
C14 C13 C16 110.7(2) . .
O4 C13 C15 105.7(2) . .
C14 C13 C15 110.1(2) . .
C16 C13 C15 111.3(2) . .
N1 C29 C28 122.1(2) . .
C29 N1 C25 117.6(2) . .
C29 N1 Co1 120.49(18) . .
C25 N1 Co1 121.84(16) . .
N1 C25 C26 123.7(2) . .
C29 C28 C27 119.9(2) . .
C28 C27 C26 118.6(2) . .
C25 C26 C27 118.0(2) . .
C25 C26 C30 119.4(2) . .
C27 C26 C30 122.6(2) . .
N2 C30 C26 114.0(2) . .
C30 N2 Co1 122.80(17) . 2_666

loop_
_geom_bond_atom_site_label_1
_geom_bond_atom_site_label_2
_geom_bond_distance
_geom_bond_site_symmetry_2
Co1 N1 2.041(2) .
Co1 N2 2.060(2) 2_666
Co1 S2 2.270(2) .
Co1 S1 2.2773(16) .
S2 Si2 2.0827(16) .
S1 Si1 2.070(2) .
Si1 O2 1.626(2) .
Si1 O1 1.631(2) .
Si1 O3 1.6507(19) .
Si2 O4 1.627(2) .
Si2 O5 1.633(2) .
Si2 O6 1.647(2) .
O1 C1 1.446(3) .
O2 C5 1.444(3) .
O5 C17 1.445(3) .
O4 C13 1.445(3) .
O3 C9 1.454(3) .
O6 C21 1.456(3) .
C9 C12 1.514(4) .
C9 C11 1.527(4) .
C9 C10 1.532(4) .
C2 C1 1.512(4) .
C1 C4 1.512(4) .
C1 C3 1.530(4) .
C18 C17 1.526(3) .
C17 C20 1.519(4) .
C17 C19 1.522(4) .
C6 C5 1.514(4) .
C22 C21 1.511(4) .
C5 C8 1.516(4) .
C5 C7 1.519(4) .
C21 C23 1.519(4) .
C21 C24 1.525(4) .
C13 C14 1.520(4) .
C13 C16 1.520(4) .
C13 C15 1.524(4) .
C29 N1 1.342(3) .
C29 C28 1.376(4) .
N1 C25 1.345(3) .
C25 C26 1.380(4) .
C28 C27 1.382(4) .
C27 C26 1.385(4) .
C26 C30 1.504(4) .
C30 N2 1.478(3) .
N2 Co1 2.060(2) 2_666

loop_
_geom_hbond_atom_site_label_D
_geom_hbond_atom_site_label_H
_geom_hbond_atom_site_label_A
_geom_hbond_distance_DH
_geom_hbond_distance_HA
_geom_hbond_distance_DA
_geom_hbond_angle_DHA
_geom_hbond_site_symmetry_A
N2 H2E O3 0.85(3) 2.17(3) 2.978(4) 158(3) 2_666
N2 H2D O6 0.80(3) 2.18(3) 2.936(4) 157(3) 2_666
